data_7112442
loop_
_publ_author_name
'Cross, Warren B.'
'Hope, Eric G.'
'Lin, Yi-Hsien'
'Macgregor, Stuart A.'
'Singh, Kuldip'
'Solan, Gregory A.'
'Yahya, Nurhusna'

_publ_section_title
;
 N,N-Chelate-control on the regioselectivity in acetate-assisted C-H
 activation.
;
_journal_issue 19
_journal_name_full 'Chemical communications (Cambridge, England)'
_journal_page_first 1918
_journal_page_last 1920
_journal_paper_doi 10.1039/c3cc38697j
_journal_volume 49
_journal_year 2013
_chemical_formula_moiety 'C32 H36 N2 O2 Pd,1.5 H2 O'
_chemical_formula_sum 'C32 H39 N2 O3.5 Pd'
_chemical_formula_weight 614.05
_chemical_name_systematic
;
?
;
_space_group_IT_number 14
_symmetry_cell_setting monoclinic
_symmetry_space_group_name_Hall '-P 2ybc'
_symmetry_space_group_name_H-M 'P 1 21/c 1'
_atom_sites_solution_hydrogens geom
_atom_sites_solution_primary direct
_atom_sites_solution_secondary difmap
_audit_creation_method SHELXL-97
_cell_angle_alpha 90.00
_cell_angle_beta 90.929(6)
_cell_angle_gamma 90.00
_cell_formula_units_Z 4
_cell_length_a 8.965(3)
_cell_length_b 15.135(5)
_cell_length_c 20.959(7)
_cell_measurement_reflns_used 819
_cell_measurement_temperature 150(2)
_cell_measurement_theta_max 28.458
_cell_measurement_theta_min 2.363
_cell_volume 2843.5(16)
_computing_cell_refinement 'Bruker SMART'
_computing_data_collection 'Bruker SMART'
_computing_data_reduction 'Bruker SHELXTL'
_computing_molecular_graphics 'Bruker SHELXTL'
_computing_publication_material 'Bruker SHELXTL'
_computing_structure_refinement 'SHELXL-97 (Sheldrick, 1997)'
_computing_structure_solution 'SHELXS-97 (Sheldrick, 1990)'
_diffrn_ambient_temperature 150(2)
_diffrn_measured_fraction_theta_full 0.999
_diffrn_measured_fraction_theta_max 0.999
_diffrn_measurement_device_type 'Bruker Apex 2000 CCD area detector'
_diffrn_measurement_method 'phi and omega scans'
_diffrn_radiation_monochromator graphite
_diffrn_radiation_source 'fine-focus sealed tube'
_diffrn_radiation_type MoK\a
_diffrn_radiation_wavelength 0.71073
_diffrn_reflns_av_R_equivalents 0.1215
_diffrn_reflns_av_sigmaI/netI 0.0935
_diffrn_reflns_limit_h_max 11
_diffrn_reflns_limit_h_min -11
_diffrn_reflns_limit_k_max 18
_diffrn_reflns_limit_k_min -18
_diffrn_reflns_limit_l_max 25
_diffrn_reflns_limit_l_min -25
_diffrn_reflns_number 21814
_diffrn_reflns_theta_full 26.00
_diffrn_reflns_theta_max 26.00
_diffrn_reflns_theta_min 1.66
_exptl_absorpt_coefficient_mu 0.690
_exptl_absorpt_correction_T_max 0.831
_exptl_absorpt_correction_T_min 0.641
_exptl_absorpt_correction_type empirical
_exptl_absorpt_process_details
;
absorption correction based on 7089 reflections(SADABS);Rint 0.1099 before
correction and 0.0456 after.
;
_exptl_crystal_colour yellow
_exptl_crystal_density_diffrn 1.434
_exptl_crystal_density_method 'not measured'
_exptl_crystal_description plate
_exptl_crystal_F_000 1276
_exptl_crystal_size_max 0.26
_exptl_crystal_size_mid 0.17
_exptl_crystal_size_min 0.05
_refine_diff_density_max 1.576
_refine_diff_density_min -0.891
_refine_diff_density_rms 0.115
_refine_ls_extinction_method none
_refine_ls_goodness_of_fit_ref 1.029
_refine_ls_hydrogen_treatment constr
_refine_ls_matrix_type full
_refine_ls_number_parameters 342
_refine_ls_number_reflns 5568
_refine_ls_number_restraints 0
_refine_ls_restrained_S_all 1.029
_refine_ls_R_factor_all 0.0895
_refine_ls_R_factor_gt 0.0608
_refine_ls_shift/su_max 0.003
_refine_ls_shift/su_mean 0.000
_refine_ls_structure_factor_coef Fsqd
_refine_ls_weighting_details 'calc w=1/[\s^2^(Fo^2^)+(0.0605P)^2^+0.0000P] where P=(Fo^2^+2Fc^2^)/3'
_refine_ls_weighting_scheme calc
_refine_ls_wR_factor_gt 0.1318
_refine_ls_wR_factor_ref 0.1408
_reflns_number_gt 4031
_reflns_number_total 5568
_reflns_threshold_expression >2sigma(I)
_cod_duplicate_entry 7108900
_cod_data_source_file c3cc38697j.txt
_cod_data_source_block 12069
_cod_depositor_comments
;
The following automatic conversions were performed:

'_symmetry_cell_setting' value 'Monoclinic' changed to 'monoclinic'
according to
/usr/data/users/saulius/automatic-downloads/retrospective/RSC/lib/dictionaries/cif_core.dic
dictionary named 'cif_core.dic' version 2.4.2 from 2011-04-26.

Automatic conversion script
Id: cif_fix_values 2281 2013-09-26 08:29:07Z andrius 
;
_cod_original_cell_volume 2843.6(16)
_cod_original_sg_symbol_H-M P2(1)/c
_cod_original_formula_sum 'C32 H39 N2 O3.50 Pd'
_cod_database_code 7112442

loop_
_symmetry_equiv_pos_as_xyz
'x, y, z'
'-x, y+1/2, -z+1/2'
'-x, -y, -z'
'x, -y-1/2, z-1/2'

loop_
_atom_site_label
_atom_site_type_symbol
_atom_site_fract_x
_atom_site_fract_y
_atom_site_fract_z
_atom_site_U_iso_or_equiv
_atom_site_adp_type
_atom_site_occupancy
_atom_site_symmetry_multiplicity
_atom_site_calc_flag
_atom_site_refinement_flags
Pd1 Pd 0.65874(4) 0.22057(2) 0.270652(18) 0.03263(14) Uani 1 1 d .
O1 O 0.6180(5) 0.1139(2) 0.32684(19) 0.0548(11) Uani 1 1 d .
O2 O 0.6930(5) 0.1887(3) 0.41263(19) 0.0611(12) Uani 1 1 d .
N1 N 0.5177(4) 0.3078(3) 0.3256(2) 0.0323(9) Uani 1 1 d .
H1 H 0.5337 0.2877 0.3652 0.09(3) Uiso 1 1 d R
N2 N 0.6829(4) 0.3274(3) 0.21648(19) 0.0333(9) Uani 1 1 d .
C1 C 0.3579(5) 0.2928(3) 0.3357(2) 0.0353(12) Uani 1 1 d .
C2 C 0.3042(6) 0.2902(3) 0.3990(3) 0.0415(13) Uani 1 1 d .
C3 C 0.1536(6) 0.2708(4) 0.4067(3) 0.0472(14) Uani 1 1 d .
H3 H 0.1156 0.2678 0.4487 0.057 Uiso 1 1 calc R
C4 C 0.0587(6) 0.2559(4) 0.3564(3) 0.0502(15) Uani 1 1 d .
H4 H -0.0432 0.2425 0.3635 0.060 Uiso 1 1 calc R
C5 C 0.1117(6) 0.2603(3) 0.2954(3) 0.0411(13) Uani 1 1 d .
H5 H 0.0449 0.2499 0.2605 0.049 Uiso 1 1 calc R
C6 C 0.2613(5) 0.2798(3) 0.2829(2) 0.0354(11) Uani 1 1 d .
C7 C 0.5710(5) 0.4007(3) 0.3102(2) 0.0348(12) Uani 1 1 d .
C8 C 0.4451(6) 0.4676(4) 0.3178(3) 0.0592(17) Uani 1 1 d .
H8A H 0.3667 0.4560 0.2857 0.089 Uiso 1 1 calc R
H8B H 0.4843 0.5275 0.3119 0.089 Uiso 1 1 calc R
H8C H 0.4035 0.4624 0.3606 0.089 Uiso 1 1 calc R
C9 C 0.6966(6) 0.4219(4) 0.3585(2) 0.0435(14) Uani 1 1 d .
H9A H 0.7432 0.4782 0.3472 0.065 Uiso 1 1 calc R
H9B H 0.7715 0.3748 0.3578 0.065 Uiso 1 1 calc R
H9C H 0.6551 0.4262 0.4014 0.065 Uiso 1 1 calc R
C10 C 0.6361(6) 0.4029(4) 0.2441(3) 0.0417(13) Uani 1 1 d .
C11 C 0.6577(9) 0.4830(4) 0.2145(3) 0.075(2) Uani 1 1 d .
H11 H 0.6234 0.5359 0.2337 0.090 Uiso 1 1 calc R
C12 C 0.7299(11) 0.4861(5) 0.1564(3) 0.101(3) Uani 1 1 d .
H12 H 0.7480 0.5411 0.1361 0.121 Uiso 1 1 calc R
C13 C 0.7749(9) 0.4083(4) 0.1288(3) 0.075(2) Uani 1 1 d .
H13 H 0.8273 0.4096 0.0898 0.090 Uiso 1 1 calc R
C14 C 0.7443(6) 0.3284(4) 0.1573(2) 0.0462(14) Uani 1 1 d .
C15 C 0.7783(6) 0.2460(4) 0.1232(3) 0.0416(13) Uani 1 1 d .
C16 C 0.7839(6) 0.2513(4) 0.0565(3) 0.0512(15) Uani 1 1 d .
H16 H 0.7535 0.3047 0.0364 0.061 Uiso 1 1 calc R
C17 C 0.8321(6) 0.1815(4) 0.0184(3) 0.0545(16) Uani 1 1 d .
H17 H 0.8296 0.1865 -0.0267 0.065 Uiso 1 1 calc R
C18 C 0.8829(6) 0.1058(4) 0.0471(3) 0.0569(17) Uani 1 1 d .
H18 H 0.9189 0.0586 0.0218 0.068 Uiso 1 1 calc R
C19 C 0.8819(5) 0.0975(4) 0.1146(3) 0.0428(13) Uani 1 1 d .
C20 C 0.8181(5) 0.1661(4) 0.1535(2) 0.0366(12) Uani 1 1 d .
C21 C 0.7996(5) 0.1497(3) 0.2198(2) 0.0360(12) Uani 1 1 d .
C22 C 0.8669(6) 0.0760(3) 0.2461(3) 0.0414(13) Uani 1 1 d .
H22 H 0.8608 0.0671 0.2908 0.050 Uiso 1 1 calc R
C23 C 0.9441(6) 0.0133(4) 0.2097(3) 0.0536(16) Uani 1 1 d .
H23 H 0.9964 -0.0340 0.2297 0.064 Uiso 1 1 calc R
C24 C 0.9420(6) 0.0223(4) 0.1448(3) 0.0555(16) Uani 1 1 d .
H24 H 0.9824 -0.0235 0.1193 0.067 Uiso 1 1 calc R
C25 C 0.3993(6) 0.3065(4) 0.4595(3) 0.0558(16) Uani 1 1 d .
H25 H 0.4864 0.3113 0.4464 0.067 Uiso 1 1 d R
C26 C 0.3921(8) 0.2291(5) 0.5052(3) 0.068(2) Uani 1 1 d .
H26A H 0.2893 0.2214 0.5193 0.102 Uiso 1 1 calc R
H26B H 0.4574 0.2405 0.5422 0.102 Uiso 1 1 calc R
H26C H 0.4251 0.1753 0.4835 0.102 Uiso 1 1 calc R
C27 C 0.3519(7) 0.3908(5) 0.4920(3) 0.071(2) Uani 1 1 d .
H27A H 0.3467 0.4388 0.4607 0.106 Uiso 1 1 calc R
H27B H 0.4247 0.4060 0.5257 0.106 Uiso 1 1 calc R
H27C H 0.2536 0.3824 0.5108 0.106 Uiso 1 1 calc R
C28 C 0.3094(6) 0.2816(4) 0.2142(2) 0.0421(13) Uani 1 1 d .
H28 H 0.4154 0.3021 0.2133 0.051 Uiso 1 1 calc R
C29 C 0.3022(10) 0.1922(4) 0.1844(3) 0.080(2) Uani 1 1 d .
H29A H 0.3693 0.1520 0.2077 0.121 Uiso 1 1 calc R
H29B H 0.3328 0.1961 0.1398 0.121 Uiso 1 1 calc R
H29C H 0.1999 0.1697 0.1862 0.121 Uiso 1 1 calc R
C30 C 0.2150(8) 0.3454(4) 0.1728(3) 0.068(2) Uani 1 1 d .
H30A H 0.1115 0.3246 0.1708 0.101 Uiso 1 1 calc R
H30B H 0.2553 0.3476 0.1296 0.101 Uiso 1 1 calc R
H30C H 0.2182 0.4046 0.1917 0.101 Uiso 1 1 calc R
C31 C 0.6453(7) 0.1228(4) 0.3838(3) 0.0467(14) Uani 1 1 d .
C32 C 0.6202(13) 0.0384(5) 0.4247(4) 0.133(4) Uani 1 1 d .
H32A H 0.7159 0.0183 0.4426 0.200 Uiso 1 1 calc R
H32B H 0.5771 -0.0082 0.3977 0.200 Uiso 1 1 calc R
H32C H 0.5519 0.0520 0.4593 0.200 Uiso 1 1 calc R

loop_
_atom_site_aniso_label
_atom_site_aniso_U_11
_atom_site_aniso_U_22
_atom_site_aniso_U_33
_atom_site_aniso_U_23
_atom_site_aniso_U_13
_atom_site_aniso_U_12
Pd1 0.0285(2) 0.0303(2) 0.0390(2) 0.00041(19) 0.00016(15) -0.00315(17)
O1 0.072(3) 0.039(2) 0.055(3) 0.003(2) 0.020(2) -0.009(2)
O2 0.057(3) 0.079(3) 0.047(2) 0.009(2) 0.002(2) -0.001(2)
N1 0.027(2) 0.034(2) 0.036(2) -0.0003(18) -0.0021(17) -0.0040(17)
N2 0.032(2) 0.025(2) 0.043(2) -0.0018(19) -0.0009(18) -0.0004(18)
C1 0.027(3) 0.034(3) 0.045(3) -0.004(2) -0.002(2) -0.004(2)
C2 0.034(3) 0.044(3) 0.046(3) 0.000(3) 0.003(2) -0.008(2)
C3 0.038(3) 0.066(4) 0.037(3) 0.001(3) 0.009(2) -0.008(3)
C4 0.030(3) 0.059(4) 0.062(4) 0.009(3) 0.000(3) -0.011(3)
C5 0.034(3) 0.043(3) 0.046(3) 0.002(3) -0.005(2) -0.008(2)
C6 0.037(3) 0.032(3) 0.038(3) -0.003(2) -0.002(2) -0.005(2)
C7 0.027(3) 0.035(3) 0.042(3) -0.001(2) -0.004(2) -0.003(2)
C8 0.041(3) 0.038(3) 0.099(5) -0.009(3) 0.011(3) 0.000(3)
C9 0.039(3) 0.053(4) 0.038(3) -0.008(3) -0.001(2) -0.015(3)
C10 0.046(3) 0.040(3) 0.038(3) -0.001(3) -0.002(2) -0.002(3)
C11 0.135(7) 0.032(3) 0.058(4) 0.009(3) 0.027(4) 0.012(4)
C12 0.200(10) 0.041(4) 0.063(5) 0.019(4) 0.040(6) 0.010(5)
C13 0.124(7) 0.057(4) 0.045(4) 0.011(3) 0.025(4) -0.004(4)
C14 0.056(4) 0.051(4) 0.032(3) -0.006(3) 0.000(3) 0.003(3)
C15 0.033(3) 0.049(3) 0.042(3) -0.002(3) -0.002(2) 0.004(2)
C16 0.047(3) 0.068(4) 0.040(3) -0.004(3) 0.004(3) -0.003(3)
C17 0.048(4) 0.075(4) 0.041(3) -0.013(3) 0.005(3) 0.005(3)
C18 0.039(3) 0.076(5) 0.057(4) -0.019(3) 0.013(3) 0.006(3)
C19 0.023(3) 0.042(3) 0.064(4) -0.009(3) 0.007(2) 0.001(2)
C20 0.018(2) 0.045(3) 0.046(3) -0.002(3) -0.002(2) -0.004(2)
C21 0.026(3) 0.034(3) 0.047(3) -0.004(2) -0.006(2) -0.005(2)
C22 0.034(3) 0.039(3) 0.052(3) 0.000(3) 0.000(2) -0.006(2)
C23 0.034(3) 0.043(3) 0.083(5) 0.001(3) 0.001(3) -0.002(3)
C24 0.037(3) 0.050(4) 0.080(5) -0.011(3) 0.010(3) 0.001(3)
C25 0.039(3) 0.087(5) 0.042(3) -0.004(3) 0.002(3) -0.013(3)
C26 0.060(4) 0.105(6) 0.038(3) 0.012(4) 0.000(3) 0.000(4)
C27 0.071(5) 0.092(5) 0.050(4) -0.026(4) 0.005(3) -0.011(4)
C28 0.031(3) 0.052(3) 0.043(3) -0.011(3) -0.005(2) -0.004(3)
C29 0.153(8) 0.049(4) 0.040(4) -0.008(3) 0.002(4) 0.032(4)
C30 0.108(6) 0.046(4) 0.049(4) 0.006(3) 0.013(4) 0.020(4)
C31 0.056(4) 0.036(3) 0.049(4) -0.001(3) 0.016(3) 0.002(3)
C32 0.254(13) 0.066(6) 0.082(6) 0.022(5) 0.067(7) 0.020(7)

loop_
_atom_type_symbol
_atom_type_description
_atom_type_scat_dispersion_real
_atom_type_scat_dispersion_imag
_atom_type_scat_source
C C 0.0033 0.0016 'International Tables Vol C Tables 4.2.6.8 and 6.1.1.4'
H H 0.0000 0.0000 'International Tables Vol C Tables 4.2.6.8 and 6.1.1.4'
N N 0.0061 0.0033 'International Tables Vol C Tables 4.2.6.8 and 6.1.1.4'
O O 0.0106 0.0060 'International Tables Vol C Tables 4.2.6.8 and 6.1.1.4'
Pd Pd -0.9988 1.0072 'International Tables Vol C Tables 4.2.6.8 and 6.1.1.4'

loop_
_geom_angle_atom_site_label_1
_geom_angle_atom_site_label_2
_geom_angle_atom_site_label_3
_geom_angle
C21 Pd1 N2 93.25(19)
C21 Pd1 O1 90.23(18)
N2 Pd1 O1 175.76(16)
C21 Pd1 N1 174.99(17)
N2 Pd1 N1 82.98(16)
O1 Pd1 N1 93.68(16)
C31 O1 Pd1 116.3(4)
C1 N1 C7 119.0(4)
C1 N1 Pd1 124.0(3)
C7 N1 Pd1 105.2(3)
C1 N1 H1 87.4
C7 N1 H1 117.7
Pd1 N1 H1 101.5
C10 N2 C14 120.9(5)
C10 N2 Pd1 113.9(3)
C14 N2 Pd1 125.2(4)
C6 C1 C2 121.1(4)
C6 C1 N1 119.8(4)
C2 C1 N1 119.1(4)
C3 C2 C1 117.2(5)
C3 C2 C25 117.7(5)
C1 C2 C25 125.1(5)
C4 C3 C2 122.7(5)
C4 C3 H3 118.7
C2 C3 H3 118.7
C3 C4 C5 119.4(5)
C3 C4 H4 120.3
C5 C4 H4 120.3
C4 C5 C6 122.0(5)
C4 C5 H5 119.0
C6 C5 H5 119.0
C5 C6 C1 117.5(5)
C5 C6 C28 118.0(4)
C1 C6 C28 124.4(4)
C10 C7 N1 110.0(4)
C10 C7 C8 112.2(5)
N1 C7 C8 110.9(4)
C10 C7 C9 108.0(4)
N1 C7 C9 106.4(4)
C8 C7 C9 109.2(5)
C7 C8 H8A 109.5
C7 C8 H8B 109.5
H8A C8 H8B 109.5
C7 C8 H8C 109.5
H8A C8 H8C 109.5
H8B C8 H8C 109.5
C7 C9 H9A 109.5
C7 C9 H9B 109.5
H9A C9 H9B 109.5
C7 C9 H9C 109.5
H9A C9 H9C 109.5
H9B C9 H9C 109.5
N2 C10 C11 120.3(5)
N2 C10 C7 120.1(5)
C11 C10 C7 119.4(5)
C10 C11 C12 119.7(6)
C10 C11 H11 120.1
C12 C11 H11 120.1
C13 C12 C11 118.9(6)
C13 C12 H12 120.5
C11 C12 H12 120.5
C12 C13 C14 120.4(6)
C12 C13 H13 119.8
C14 C13 H13 119.8
N2 C14 C13 119.3(5)
N2 C14 C15 121.5(5)
C13 C14 C15 119.2(5)
C16 C15 C20 119.0(5)
C16 C15 C14 116.6(5)
C20 C15 C14 124.1(5)
C17 C16 C15 122.9(6)
C17 C16 H16 118.5
C15 C16 H16 118.5
C18 C17 C16 119.0(6)
C18 C17 H17 120.5
C16 C17 H17 120.5
C17 C18 C19 120.3(5)
C17 C18 H18 119.8
C19 C18 H18 119.8
C24 C19 C18 120.7(5)
C24 C19 C20 118.8(5)
C18 C19 C20 120.5(5)
C15 C20 C21 123.8(5)
C15 C20 C19 117.5(5)
C21 C20 C19 118.7(5)
C22 C21 C20 118.2(5)
C22 C21 Pd1 120.2(4)
C20 C21 Pd1 121.1(4)
C21 C22 C23 123.1(5)
C21 C22 H22 118.5
C23 C22 H22 118.5
C24 C23 C22 118.3(6)
C24 C23 H23 120.9
C22 C23 H23 120.9
C23 C24 C19 121.8(6)
C23 C24 H24 119.1
C19 C24 H24 119.1
C27 C25 C26 110.6(5)
C27 C25 C2 110.6(5)
C26 C25 C2 111.6(5)
C27 C25 H25 110.2
C26 C25 H25 108.8
C2 C25 H25 104.7
C25 C26 H26A 109.5
C25 C26 H26B 109.5
H26A C26 H26B 109.5
C25 C26 H26C 109.5
H26A C26 H26C 109.5
H26B C26 H26C 109.5
C25 C27 H27A 109.5
C25 C27 H27B 109.5
H27A C27 H27B 109.5
C25 C27 H27C 109.5
H27A C27 H27C 109.5
H27B C27 H27C 109.5
C29 C28 C6 111.8(5)
C29 C28 C30 108.3(5)
C6 C28 C30 112.6(4)
C29 C28 H28 108.0
C6 C28 H28 108.0
C30 C28 H28 108.0
C28 C29 H29A 109.5
C28 C29 H29B 109.5
H29A C29 H29B 109.5
C28 C29 H29C 109.5
H29A C29 H29C 109.5
H29B C29 H29C 109.5
C28 C30 H30A 109.5
C28 C30 H30B 109.5
H30A C30 H30B 109.5
C28 C30 H30C 109.5
H30A C30 H30C 109.5
H30B C30 H30C 109.5
O1 C31 O2 128.8(5)
O1 C31 C32 114.8(6)
O2 C31 C32 116.4(6)
C31 C32 H32A 109.5
C31 C32 H32B 109.5
H32A C32 H32B 109.5
C31 C32 H32C 109.5
H32A C32 H32C 109.5
H32B C32 H32C 109.5

loop_
_geom_bond_atom_site_label_1
_geom_bond_atom_site_label_2
_geom_bond_distance
Pd1 C21 1.980(5)
Pd1 N2 1.990(4)
Pd1 O1 2.034(4)
Pd1 N1 2.171(4)
O1 C31 1.223(7)
O2 C31 1.239(7)
N1 C1 1.469(6)
N1 C7 1.520(6)
N1 H1 0.8949
N2 C10 1.350(6)
N2 C14 1.365(6)
C1 C6 1.407(7)
C1 C2 1.420(7)
C2 C3 1.394(7)
C2 C25 1.536(7)
C3 C4 1.362(8)
C3 H3 0.9500
C4 C5 1.374(8)
C4 H4 0.9500
C5 C6 1.402(7)
C5 H5 0.9500
C6 C28 1.511(7)
C7 C10 1.513(7)
C7 C8 1.527(7)
C7 C9 1.536(7)
C8 H8A 0.9800
C8 H8B 0.9800
C8 H8C 0.9800
C9 H9A 0.9800
C9 H9B 0.9800
C9 H9C 0.9800
C10 C11 1.378(8)
C11 C12 1.389(9)
C11 H11 0.9500
C12 C13 1.376(9)
C12 H12 0.9500
C13 C14 1.379(8)
C13 H13 0.9500
C14 C15 1.472(8)
C15 C16 1.401(8)
C15 C20 1.409(7)
C16 C17 1.397(8)
C16 H16 0.9500
C17 C18 1.368(8)
C17 H17 0.9500
C18 C19 1.421(8)
C18 H18 0.9500
C19 C24 1.405(8)
C19 C20 1.443(7)
C20 C21 1.425(7)
C21 C22 1.379(7)
C22 C23 1.407(8)
C22 H22 0.9500
C23 C24 1.367(8)
C23 H23 0.9500
C24 H24 0.9500
C25 C27 1.511(8)
C25 C26 1.516(8)
C25 H25 0.8346
C26 H26A 0.9800
C26 H26B 0.9800
C26 H26C 0.9800
C27 H27A 0.9800
C27 H27B 0.9800
C27 H27C 0.9800
C28 C29 1.490(8)
C28 C30 1.542(8)
C28 H28 1.0000
C29 H29A 0.9800
C29 H29B 0.9800
C29 H29C 0.9800
C30 H30A 0.9800
C30 H30B 0.9800
C30 H30C 0.9800
C31 C32 1.556(9)
C32 H32A 0.9800
C32 H32B 0.9800
C32 H32C 0.9800

loop_
_geom_hbond_atom_site_label_D
_geom_hbond_atom_site_label_H
_geom_hbond_atom_site_label_A
_geom_hbond_distance_DH
_geom_hbond_distance_HA
_geom_hbond_distance_DA
_geom_hbond_angle_DHA
N1 H1 O2 0.89 2.29 2.993(6) 135.8

loop_
_geom_torsion_atom_site_label_1
_geom_torsion_atom_site_label_2
_geom_torsion_atom_site_label_3
_geom_torsion_atom_site_label_4
_geom_torsion
C21 Pd1 O1 C31 121.1(4)
N1 Pd1 O1 C31 -55.7(4)
N2 Pd1 N1 C1 118.5(4)
O1 Pd1 N1 C1 -58.9(4)
N2 Pd1 N1 C7 -23.6(3)
O1 Pd1 N1 C7 159.0(3)
C21 Pd1 N2 C10 -162.5(4)
N1 Pd1 N2 C10 14.2(4)
C21 Pd1 N2 C14 15.7(4)
N1 Pd1 N2 C14 -167.6(4)
C7 N1 C1 C6 83.4(6)
Pd1 N1 C1 C6 -54.0(6)
C7 N1 C1 C2 -97.5(5)
Pd1 N1 C1 C2 125.1(4)
C6 C1 C2 C3 2.6(8)
N1 C1 C2 C3 -176.4(5)
C6 C1 C2 C25 -177.9(5)
N1 C1 C2 C25 3.1(8)
C1 C2 C3 C4 -1.0(9)
C25 C2 C3 C4 179.4(6)
C2 C3 C4 C5 -0.3(9)
C3 C4 C5 C6 0.0(9)
C4 C5 C6 C1 1.6(8)
C4 C5 C6 C28 178.9(5)
C2 C1 C6 C5 -2.9(7)
N1 C1 C6 C5 176.2(4)
C2 C1 C6 C28 179.9(5)
N1 C1 C6 C28 -1.0(7)
C1 N1 C7 C10 -116.1(5)
Pd1 N1 C7 C10 28.3(4)
C1 N1 C7 C8 8.5(6)
Pd1 N1 C7 C8 152.9(4)
C1 N1 C7 C9 127.1(4)
Pd1 N1 C7 C9 -88.5(4)
C14 N2 C10 C11 -3.9(8)
Pd1 N2 C10 C11 174.4(5)
C14 N2 C10 C7 -178.9(5)
Pd1 N2 C10 C7 -0.6(6)
N1 C7 C10 N2 -20.6(6)
C8 C7 C10 N2 -144.5(5)
C9 C7 C10 N2 95.2(6)
N1 C7 C10 C11 164.4(5)
C8 C7 C10 C11 40.5(7)
C9 C7 C10 C11 -79.9(7)
N2 C10 C11 C12 -0.9(11)
C7 C10 C11 C12 174.1(7)
C10 C11 C12 C13 1.8(13)
C11 C12 C13 C14 2.1(13)
C10 N2 C14 C13 7.7(8)
Pd1 N2 C14 C13 -170.4(5)
C10 N2 C14 C15 -172.2(5)
Pd1 N2 C14 C15 9.7(7)
C12 C13 C14 N2 -6.8(11)
C12 C13 C14 C15 173.1(7)
N2 C14 C15 C16 155.6(5)
C13 C14 C15 C16 -24.3(8)
N2 C14 C15 C20 -30.4(8)
C13 C14 C15 C20 149.7(6)
C20 C15 C16 C17 -2.2(8)
C14 C15 C16 C17 172.1(5)
C15 C16 C17 C18 -3.2(9)
C16 C17 C18 C19 2.0(9)
C17 C18 C19 C24 -176.2(5)
C17 C18 C19 C20 4.3(8)
C16 C15 C20 C21 -172.2(5)
C14 C15 C20 C21 14.0(8)
C16 C15 C20 C19 8.2(7)
C14 C15 C20 C19 -165.7(5)
C24 C19 C20 C15 171.0(5)
C18 C19 C20 C15 -9.4(7)
C24 C19 C20 C21 -8.6(7)
C18 C19 C20 C21 171.0(5)
C15 C20 C21 C22 -168.4(5)
C19 C20 C21 C22 11.2(7)
C15 C20 C21 Pd1 20.1(7)
C19 C20 C21 Pd1 -160.2(4)
N2 Pd1 C21 C22 159.0(4)
O1 Pd1 C21 C22 -23.4(4)
N2 Pd1 C21 C20 -29.7(4)
O1 Pd1 C21 C20 147.9(4)
C20 C21 C22 C23 -4.4(8)
Pd1 C21 C22 C23 167.1(4)
C21 C22 C23 C24 -5.4(8)
C22 C23 C24 C19 8.2(8)
C18 C19 C24 C23 179.2(5)
C20 C19 C24 C23 -1.2(8)
C3 C2 C25 C27 -67.5(7)
C1 C2 C25 C27 113.0(6)
C3 C2 C25 C26 56.2(7)
C1 C2 C25 C26 -123.4(6)
C5 C6 C28 C29 -66.8(7)
C1 C6 C28 C29 110.4(6)
C5 C6 C28 C30 55.4(7)
C1 C6 C28 C30 -127.4(5)
Pd1 O1 C31 O2 1.0(8)
Pd1 O1 C31 C32 -177.1(5)
